data_4133951
loop_
_publ_author_name
'Gao, Guangpeng'
'Chen, Meng'
'Roberts, Josiah'
'Feng, Meng'
'Xiao, Chengyi'
'Zhang, Guowei'
'Parkin, Sean'
'Risko, Chad'
'Zhang, Lei'

_publ_section_title
;
 Rational Functionalization of a C<sub>70</sub> Buckybowl To Enable a
 C<sub>70</sub>:Buckybowl Cocrystal for Organic Semiconductor
 Applications.
;
_journal_name_full 'Journal of the American Chemical Society'
_journal_paper_doi 10.1021/jacs.9b12192
_journal_year 2020
_chemical_formula_moiety 'C58 H56, C7 H8'
_chemical_formula_sum 'C65 H64'
_chemical_formula_weight 845.16
_space_group_crystal_system monoclinic
_space_group_IT_number 14
_space_group_name_Hall '-P 2ybc'
_space_group_name_H-M_alt 'P 1 21/c 1'
_atom_sites_solution_hydrogens geom
_atom_sites_solution_primary dual
_audit_creation_date 2019-06-26
_audit_creation_method
;
Olex2 1.2
(compiled 2018.05.29 svn.r3508 for OlexSys, GUI svn.r5506)
;
_cell_angle_alpha 90
_cell_angle_beta 102.4750(10)
_cell_angle_gamma 90
_cell_formula_units_Z 8
_cell_length_a 17.30070(10)
_cell_length_b 18.60490(10)
_cell_length_c 31.7768(2)
_cell_measurement_reflns_used 39437
_cell_measurement_temperature 219.97(15)
_cell_measurement_theta_max 75.1630
_cell_measurement_theta_min 2.3970
_cell_volume 9986.76(11)
_computing_cell_refinement 'CrysAlisPro 1.171.40.14e (Rigaku OD, 2018)'
_computing_data_collection 'CrysAlisPro 1.171.40.14e (Rigaku OD, 2018)'
_computing_data_reduction 'CrysAlisPro 1.171.40.14e (Rigaku OD, 2018)'
_computing_molecular_graphics 'Olex2 (Dolomanov et al., 2009)'
_computing_publication_material 'Olex2 (Dolomanov et al., 2009)'
_computing_structure_refinement 'ShelXL (Sheldrick, 2015)'
_computing_structure_solution 'ShelXT (Sheldrick, 2015)'
_diffrn_ambient_environment N~2~
_diffrn_ambient_temperature 219.97(15)
_diffrn_detector 'CCD plate'
_diffrn_detector_type HyPix
_diffrn_measured_fraction_theta_full 0.999
_diffrn_measured_fraction_theta_max 0.954
_diffrn_measurement_details
;
List of Runs (angles in degrees, time in seconds):

  # Type    Start    End  Width  t~exp~   \w     \q     \k     \f   Frames
--------------------------------------------------------------------------
  1  \w    -82.00 -41.00   0.50    0.05    --  -47.20 -53.00-110.00   82
  2  \w    -61.00  25.00   0.50    0.05    --  -47.20  53.00  33.00  172
  3  \w    -24.00  31.00   0.50    0.05    --   47.20 -53.00-110.00  110
  4  \w     40.00 114.00   0.50    0.05    --   47.20  53.00  33.00  148
  5  \w   -151.00-126.00   0.50    0.50    --  -99.00 -53.00-110.00   50
  6  \w    -94.00 -69.00   0.50    0.50    --  -99.00  53.00  33.00   50
  7  \w     90.00 169.00   0.50    0.50    --  103.25  53.00  33.00  158
  8  \w     33.00 117.00   0.50    0.50    --  103.25 -53.00-110.00  168
  9  \w   -119.00 -78.00   0.50    0.05    --  -47.20-125.00   0.00   82
 10  \w   -116.00 -71.00   0.50    0.05    --  -47.20-125.00  30.00   90
 11  \w   -111.00 -24.00   0.50    0.50    --  -99.00  15.00-120.00  174
 12  \w   -166.00-101.00   0.50    0.50    --  -99.00 -15.00 -60.00  130
 13  \w   -114.00 -40.00   0.50    0.50    --  -99.00  61.00 120.00  148
 14  \w   -101.00 -75.00   0.50    0.50    --  -99.00  45.00-120.00   52
 15  \w   -162.00 -97.00   0.50    0.50    --  -99.00 -45.00   0.00  130
 16  \w     62.00 119.00   0.50    0.50    --  103.25 -61.00 150.00  114
 17  \w     38.00 125.00   0.50    0.50    --  103.25 -77.00 120.00  174
 18  \w    136.00 162.00   0.50    0.50    --  103.25  61.00  60.00   52
 19  \w     90.00 126.00   0.50    0.50    --  103.25  61.00  60.00   72
;
_diffrn_measurement_device 'four-circle diffractometer'
_diffrn_measurement_device_type 'XtaLAB Synergy R, HyPix'
_diffrn_measurement_method '\w scans'
_diffrn_orient_matrix_type 'CrysAlisPro convention (1999,Acta A55,543-557)'
_diffrn_orient_matrix_UB_11 -0.0537749000
_diffrn_orient_matrix_UB_12 -0.0417920000
_diffrn_orient_matrix_UB_13 -0.0369381000
_diffrn_orient_matrix_UB_21 -0.0736460000
_diffrn_orient_matrix_UB_22 0.0329641000
_diffrn_orient_matrix_UB_23 0.0124398000
_diffrn_orient_matrix_UB_31 0.0029805000
_diffrn_orient_matrix_UB_32 0.0634048000
_diffrn_orient_matrix_UB_33 -0.0307466000
_diffrn_radiation_monochromator mirror
_diffrn_radiation_probe x-ray
_diffrn_radiation_type CuK\a
_diffrn_radiation_wavelength 1.54184
_diffrn_reflns_av_R_equivalents 0.0358
_diffrn_reflns_av_unetI/netI 0.0277
_diffrn_reflns_Laue_measured_fraction_full 0.999
_diffrn_reflns_Laue_measured_fraction_max 0.954
_diffrn_reflns_limit_h_max 21
_diffrn_reflns_limit_h_min -21
_diffrn_reflns_limit_k_max 23
_diffrn_reflns_limit_k_min -14
_diffrn_reflns_limit_l_max 36
_diffrn_reflns_limit_l_min -39
_diffrn_reflns_number 76891
_diffrn_reflns_point_group_measured_fraction_full 0.999
_diffrn_reflns_point_group_measured_fraction_max 0.954
_diffrn_reflns_theta_full 67.684
_diffrn_reflns_theta_max 75.594
_diffrn_reflns_theta_min 2.616
_diffrn_source 'Rotating-anode X-ray tube'
_diffrn_source_type 'PhotonJet R (Cu) X-ray Source'
_exptl_absorpt_coefficient_mu 0.471
_exptl_absorpt_correction_T_max 1.00000
_exptl_absorpt_correction_T_min 0.53656
_exptl_absorpt_correction_type multi-scan
_exptl_absorpt_process_details
;
CrysAlisPro 1.171.40.14e (Rigaku Oxford Diffraction, 2018)
Empirical absorption correction using spherical harmonics,
 implemented in SCALE3 ABSPACK scaling algorithm.
;
_exptl_crystal_colour 'dark green'
_exptl_crystal_density_diffrn 1.124
_exptl_crystal_description hexagonal
_exptl_crystal_F_000 3632
_exptl_crystal_size_max 0.53
_exptl_crystal_size_mid 0.3
_exptl_crystal_size_min 0.08
_refine_diff_density_max 0.324
_refine_diff_density_min -0.266
_refine_diff_density_rms 0.039
_refine_ls_extinction_method none
_refine_ls_goodness_of_fit_ref 1.031
_refine_ls_hydrogen_treatment constr
_refine_ls_matrix_type full
_refine_ls_number_parameters 1382
_refine_ls_number_reflns 19781
_refine_ls_number_restraints 333
_refine_ls_restrained_S_all 1.041
_refine_ls_R_factor_all 0.0644
_refine_ls_R_factor_gt 0.0553
_refine_ls_shift/su_max 0.001
_refine_ls_shift/su_mean 0.000
_refine_ls_structure_factor_coef Fsqd
_refine_ls_weighting_details 'w=1/[\s^2^(Fo^2^)+(0.0674P)^2^+3.1064P] where P=(Fo^2^+2Fc^2^)/3'
_refine_ls_weighting_scheme calc
_refine_ls_wR_factor_gt 0.1405
_refine_ls_wR_factor_ref 0.1505
_reflns_Friedel_coverage 0.000
_reflns_number_gt 16879
_reflns_number_total 19781
_reflns_threshold_expression 'I > 2\s(I)'
_cod_data_source_file ja9b12192_si_004.cif
_cod_data_source_block tx963
_cod_database_code 4133951
_shelx_shelxl_version_number 2018/3
_chemical_oxdiff_formula CH
_chemical_oxdiff_usercomment CH
_shelx_space_group_comment
;
The symmetry employed for this shelxl refinement is uniquely defined
by the following loop, which should always be used as a source of
symmetry information in preference to the above space-group names.
They are only intended as comments.
;
_shelx_estimated_absorpt_t_max 0.963
_shelx_estimated_absorpt_t_min 0.788
_reflns_odcompleteness_completeness 99.82
_reflns_odcompleteness_iscentric 1
_reflns_odcompleteness_theta 68.13
_olex2_refinement_description
;
1. Fixed Uiso
 At 1.2 times of:
  All C(H) groups, All C(H,H) groups
 At 1.5 times of:
  All C(H,H,H) groups
2. Restrained distances
 C66-C67 = C68-C67 = C69-C68 = C70-C69 = C70-C71 = C71-C66
 1.39 with sigma of 0.01
 C66A-C67A = C68A-C67A = C69A-C68A = C70A-C69A = C70A-C71A = C71A-C66A
 1.39 with sigma of 0.01
 C72A-C66A
 1.51 with sigma of 0.01
 C4AA-C45 = C46-C45 = C4AA-C3AA = C47-C46 = C3AA-C2AA = C48-C47 = C49-C2AA =
 C49-C48
 1.39 with sigma of 0.01
3. Uiso/Uaniso restraints and constraints
C66 \\sim C67 \\sim C68 \\sim C69 \\sim C70 \\sim C71 \\sim C72 \\sim C66A
\\sim C67A \\sim C68A \\sim C69A \\sim C70A \\sim C71A \\sim C72A: within 1.7A
with sigma of 0.02 and sigma for terminal atoms of 0.04
Uanis(C66) \\sim Ueq, Uanis(C67) \\sim Ueq, Uanis(C68) \\sim Ueq, Uanis(C71)
\\sim Ueq, Uanis(C72) \\sim Ueq, Uanis(C69) \\sim Ueq, Uanis(C70) \\sim Ueq,
Uanis(C68A) \\sim Ueq, Uanis(C67A) \\sim Ueq, Uanis(C69A) \\sim Ueq,
Uanis(C66A) \\sim Ueq, Uanis(C70A) \\sim Ueq, Uanis(C72A) \\sim Ueq,
Uanis(C71A) \\sim Ueq: with sigma of 0.01 and sigma for terminal atoms of 0.02
Uanis(C4AA) \\sim Ueq, Uanis(C46) \\sim Ueq, Uanis(C2AA) \\sim Ueq, Uanis(C3AA)
\\sim Ueq: with sigma of 0.01 and sigma for terminal atoms of 0.02
4. Others
 Sof(C66A)=Sof(C67A)=Sof(H67A)=Sof(C68A)=Sof(H68A)=Sof(C69A)=Sof(H69A)=
 Sof(C70A)=Sof(H70A)=Sof(C71A)=Sof(H71A)=Sof(C72A)=Sof(H72D)=Sof(H72E)=
 Sof(H72F)=1-FVAR(1)
 Sof(C66)=Sof(C67)=Sof(H67)=Sof(C68)=Sof(H68)=Sof(C69)=Sof(H69)=Sof(C70)=
 Sof(H70)=Sof(C71)=Sof(H71)=Sof(C72)=Sof(H72A)=Sof(H72B)=Sof(H72C)=FVAR(1)
 Sof(H41C)=Sof(C42B)=Sof(H42G)=Sof(H42H)=Sof(H42I)=Sof(C43B)=Sof(H43G)=
 Sof(H43H)=Sof(H43I)=1-FVAR(2)
 Sof(H41B)=Sof(C42A)=Sof(H42D)=Sof(H42E)=Sof(H42F)=Sof(C43A)=Sof(H43D)=
 Sof(H43E)=Sof(H43F)=FVAR(2)
 Sof(H53B)=Sof(C54B)=Sof(H54G)=Sof(H54H)=Sof(H54I)=Sof(C55B)=Sof(H55G)=
 Sof(H55H)=Sof(H55I)=1-FVAR(3)
 Sof(H53A)=Sof(C54A)=Sof(H54D)=Sof(H54E)=Sof(H54F)=Sof(C55A)=Sof(H55D)=
 Sof(H55E)=Sof(H55F)=FVAR(3)
 Sof(H41A)=Sof(C0AA)=Sof(H0AA)=Sof(H0AB)=Sof(H0AC)=Sof(C1AA)=Sof(H1AA)=
 Sof(H1AB)=Sof(H1AC)=1-FVAR(4)
 Sof(H41)=Sof(C42)=Sof(H42A)=Sof(H42B)=Sof(H42C)=Sof(C43)=Sof(H43A)=Sof(H43B)=
 Sof(H43C)=FVAR(4)
 Sof(C2AA)=Sof(H2AA)=Sof(C3AA)=Sof(C4AA)=Sof(H4AA)=Sof(C5AA)=Sof(H5AA)=
 Sof(C6AA)=Sof(H6AA)=Sof(H6AB)=Sof(H6AC)=Sof(C7AA)=Sof(H7AA)=Sof(H7AB)=
 Sof(H7AC)=1-FVAR(5)
 Sof(C46)=Sof(H46)=Sof(C47)=Sof(C48)=Sof(H48)=Sof(C53)=Sof(H53)=Sof(C54)=
 Sof(H54A)=Sof(H54B)=Sof(H54C)=Sof(C55)=Sof(H55A)=Sof(H55B)=Sof(H55C)=FVAR(5)
5.a Ternary CH refined with riding coordinates:
 C35(H35), C38(H38), C41(H41), C41(H41A), C50(H50), C53(H53), C56(H56),
 C35A(H35A), C38A(H38A), C41A(H41B), C41A(H41C), C50A(H50A), C53A(H53A),
 C53A(H53B), C56A(H56A), C5AA(H5AA)
5.b Aromatic/amide H refined with riding coordinates:
 C3(H3), C4(H4), C5(H5), C8(H8), C9(H9), C13(H13), C14(H14), C15(H15),
 C18(H18), C19(H19), C31(H31), C33(H33), C46(H46), C48(H48), C3A(H3A), C4A(H4A),
  C5A(H5A), C8A(H8A), C9A(H9A), C13A(H13A), C14A(H14A), C15A(H15A), C18A(H18A),
 C19A(H19A), C31A(H31A), C33A(H33A), C46A(H46A), C48A(H48A), C60(H60), C61(H61),
  C62(H62), C63(H63), C64(H64), C67(H67), C68(H68), C69(H69), C70(H70),
 C71(H71), C67A(H67A), C68A(H68A), C69A(H69A), C70A(H70A), C71A(H71A),
 C2AA(H2AA), C4AA(H4AA)
5.c Idealised Me refined as rotating group:
 C36(H36A,H36B,H36C), C37(H37A,H37B,H37C), C39(H39A,H39B,H39C), C40(H40A,H40B,
 H40C), C42(H42A,H42B,H42C), C43(H43A,H43B,H43C), C51(H51A,H51B,H51C), C52(H52A,
 H52B,H52C), C54(H54A,H54B,H54C), C55(H55A,H55B,H55C), C57(H57A,H57B,H57C),
 C58(H58A,H58B,H58C), C36A(H36D,H36E,H36F), C37A(H37D,H37E,H37F), C39A(H39D,
 H39E,H39F), C40A(H40D,H40E,H40F), C42A(H42D,H42E,H42F), C43A(H43D,H43E,H43F),
 C51A(H51D,H51E,H51F), C52A(H52D,H52E,H52F), C54A(H54D,H54E,H54F), C55A(H55D,
 H55E,H55F), C57A(H57D,H57E,H57F), C58A(H58D,H58E,H58F), C65(H65A,H65B,H65C),
 C72(H72A,H72B,H72C), C72A(H72D,H72E,H72F), C42B(H42G,H42H,H42I), C43B(H43G,
 H43H,H43I), C54B(H54G,H54H,H54I), C55B(H55G,H55H,H55I), C0AA(H0AA,H0AB,H0AC),
 C1AA(H1AA,H1AB,H1AC), C6AA(H6AA,H6AB,H6AC), C7AA(H7AA,H7AB,H7AC)
;
_olex2_submission_special_instructions 'No special instructions were received'
_oxdiff_exptl_absorpt_empirical_details
;
Empirical correction (ABSPACK) includes:
- Absorption correction using spherical harmonics
- Frame scaling
;
_oxdiff_exptl_absorpt_empirical_full_max 1.712
_oxdiff_exptl_absorpt_empirical_full_min 0.482

loop_
_space_group_symop_operation_xyz
'x, y, z'
'-x, y+1/2, -z+1/2'
'-x, -y, -z'
'x, -y-1/2, z-1/2'

loop_
_atom_site_label
_atom_site_type_symbol
_atom_site_fract_x
_atom_site_fract_y
_atom_site_fract_z
_atom_site_U_iso_or_equiv
_atom_site_adp_type
_atom_site_occupancy
_atom_site_site_symmetry_order
_atom_site_calc_flag
_atom_site_refinement_flags_posn
_atom_site_refinement_flags_adp
_atom_site_refinement_flags_occupancy
_atom_site_disorder_assembly
_atom_site_disorder_group
C1 C 0.45637(8) 0.68547(7) 0.49151(5) 0.0417(3) Uani 1 1 d . . . . .
C2 C 0.42612(8) 0.69470(7) 0.44614(5) 0.0410(3) Uani 1 1 d . . . . .
C3 C 0.46118(9) 0.73423(9) 0.41641(5) 0.0496(4) Uani 1 1 d . . . . .
H3 H 0.514770 0.745609 0.423516 0.060 Uiso 1 1 calc R . . . .
C4 C 0.41603(10) 0.75529(9) 0.37755(6) 0.0549(4) Uani 1 1 d . . . . .
H4 H 0.440984 0.779302 0.358510 0.066 Uiso 1 1 calc R . . . .
C5 C 0.33259(10) 0.74257(9) 0.36443(5) 0.0523(4) Uani 1 1 d . . . . .
H5 H 0.303468 0.762101 0.338952 0.063 Uiso 1 1 calc R . . . .
C6 C 0.29665(9) 0.70100(8) 0.39023(5) 0.0441(3) Uani 1 1 d . . . . .
C7 C 0.21312(9) 0.68572(8) 0.39455(5) 0.0443(3) Uani 1 1 d . . . . .
C8 C 0.13555(9) 0.71261(9) 0.37669(5) 0.0504(4) Uani 1 1 d . . . . .
H8 H 0.125407 0.734386 0.349717 0.060 Uiso 1 1 calc R . . . .
C9 C 0.07501(9) 0.70669(9) 0.39904(5) 0.0501(4) Uani 1 1 d . . . . .
H9 H 0.024659 0.722346 0.385619 0.060 Uiso 1 1 calc R . . . .
C10 C 0.08639(8) 0.67761(8) 0.44182(5) 0.0449(3) Uani 1 1 d . . . . .
C11 C 0.03736(8) 0.68892(8) 0.47218(5) 0.0467(3) Uani 1 1 d . . . . .
C12 C 0.06900(8) 0.67813(8) 0.51742(5) 0.0457(3) Uani 1 1 d . . . . .
C13 C 0.03572(9) 0.70240(10) 0.55248(6) 0.0546(4) Uani 1 1 d . . . . .
H13 H -0.016771 0.717336 0.547482 0.066 Uiso 1 1 calc R . . . .
C14 C 0.08156(10) 0.70346(11) 0.59326(6) 0.0589(4) Uani 1 1 d . . . . .
H14 H 0.057923 0.717555 0.615592 0.071 Uiso 1 1 calc R . . . .
C15 C 0.16374(10) 0.68426(10) 0.60390(5) 0.0533(4) Uani 1 1 d . . . . .
H15 H 0.193234 0.689614 0.631881 0.064 Uiso 1 1 calc R . . . .
C16 C 0.19793(9) 0.65786(8) 0.57201(5) 0.0454(3) Uani 1 1 d . . . . .
C17 C 0.28013(9) 0.64426(8) 0.56525(5) 0.0445(3) Uani 1 1 d . . . . .
C18 C 0.35923(9) 0.66073(9) 0.58693(5) 0.0478(3) Uani 1 1 d . . . . .
H18 H 0.370569 0.667991 0.616588 0.057 Uiso 1 1 calc R . . . .
C19 C 0.41957(8) 0.66613(8) 0.56457(5) 0.0459(3) Uani 1 1 d . . . . .
H19 H 0.470799 0.674718 0.580055 0.055 Uiso 1 1 calc R . . . .
C20 C 0.40636(8) 0.65901(8) 0.51836(5) 0.0415(3) Uani 1 1 d . . . . .
C21 C 0.34743(8) 0.67371(7) 0.42865(5) 0.0411(3) Uani 1 1 d . . . . .
C22 C 0.30218(8) 0.64096(7) 0.45396(5) 0.0390(3) Uani 1 1 d . . . . .
C23 C 0.22035(8) 0.64800(8) 0.43285(5) 0.0412(3) Uani 1 1 d . . . . .
C24 C 0.16176(8) 0.64467(7) 0.45712(5) 0.0419(3) Uani 1 1 d . . . . .
C25 C 0.18857(8) 0.63033(7) 0.50039(5) 0.0410(3) Uani 1 1 d . . . . .
C26 C 0.27037(8) 0.62650(7) 0.52211(5) 0.0410(3) Uani 1 1 d . . . . .
C27 C 0.32934(8) 0.63444(7) 0.49819(5) 0.0399(3) Uani 1 1 d . . . . .
C28 C 0.14585(8) 0.65062(8) 0.53045(5) 0.0435(3) Uani 1 1 d . . . . .
C29 C 0.53738(8) 0.71207(8) 0.51288(5) 0.0428(3) Uani 1 1 d . . . . .
C30 C 0.60091(9) 0.66336(8) 0.52216(6) 0.0485(4) Uani 1 1 d . . . . .
C31 C 0.67471(9) 0.68826(9) 0.54393(6) 0.0558(4) Uani 1 1 d . . . . .
H31 H 0.716906 0.656192 0.549850 0.067 Uiso 1 1 calc R . . . .
C32 C 0.68746(9) 0.75899(10) 0.55703(6) 0.0571(4) Uani 1 1 d . . . . .
C33 C 0.62385(10) 0.80599(9) 0.54740(6) 0.0563(4) Uani 1 1 d . . . . .
H33 H 0.631578 0.853813 0.555773 0.068 Uiso 1 1 calc R . . . .
C34 C 0.54880(9) 0.78417(8) 0.52563(5) 0.0487(3) Uani 1 1 d . . . . .
C35 C 0.58956(10) 0.58472(9) 0.50988(7) 0.0608(5) Uani 1 1 d . . . . .
H35 H 0.533475 0.578289 0.496348 0.073 Uiso 1 1 calc R . . . .
C36 C 0.6071(2) 0.53620(12) 0.54868(9) 0.1037(9) Uani 1 1 d . . . . .
H36A H 0.662588 0.538280 0.561639 0.155 Uiso 1 1 calc GR . . . .
H36B H 0.592789 0.487732 0.539968 0.155 Uiso 1 1 calc GR . . . .
H36C H 0.577143 0.551647 0.569181 0.155 Uiso 1 1 calc GR . . . .
C37 C 0.63654(19) 0.56230(14) 0.47701(9) 0.1005(8) Uani 1 1 d . . . . .
H37A H 0.626617 0.595423 0.453290 0.151 Uiso 1 1 calc GR . . . .
H37B H 0.620819 0.514859 0.466727 0.151 Uiso 1 1 calc GR . . . .
H37C H 0.691978 0.562415 0.490185 0.151 Uiso 1 1 calc GR . . . .
C38 C 0.48090(10) 0.83783(9) 0.51755(7) 0.0620(5) Uani 1 1 d . . . . .
H38 H 0.433414 0.812203 0.502541 0.074 Uiso 1 1 calc R . . . .
C39 C 0.49540(16) 0.89886(11) 0.48843(9) 0.0894(7) Uani 1 1 d . . . . .
H39A H 0.544262 0.922447 0.501055 0.134 Uiso 1 1 calc GR . . . .
H39B H 0.452673 0.932752 0.485096 0.134 Uiso 1 1 calc GR . . . .
H39C H 0.498444 0.879929 0.460725 0.134 Uiso 1 1 calc GR . . . .
C40 C 0.46402(13) 0.86671(13) 0.55931(9) 0.0853(7) Uani 1 1 d . . . . .
H40A H 0.453146 0.827410 0.576733 0.128 Uiso 1 1 calc GR . . . .
H40B H 0.418987 0.898138 0.552985 0.128 Uiso 1 1 calc GR . . . .
H40C H 0.509254 0.892864 0.574635 0.128 Uiso 1 1 calc GR . . . .
C41 C 0.76829(11) 0.78549(13) 0.58158(8) 0.0771(6) Uani 1 1 d . . . . .
H41 H 0.765541 0.838049 0.579846 0.093 Uiso 0.396(16) 1 calc R . P A 1
H41A H 0.756045 0.825679 0.598982 0.093 Uiso 0.604(16) 1 calc R . P A 2
C42 C 0.7849(7) 0.7700(15) 0.6244(4) 0.175(10) Uani 0.396(16) 1 d . . P A 1
H42A H 0.746863 0.793007 0.637875 0.262 Uiso 0.396(16) 1 calc GR . P A 1
H42B H 0.837030 0.787054 0.637333 0.262 Uiso 0.396(16) 1 calc GR . P A 1
H42C H 0.782670 0.718906 0.628330 0.262 Uiso 0.396(16) 1 calc GR . P A 1
C43 C 0.8328(5) 0.7645(9) 0.5591(4) 0.099(4) Uani 0.396(16) 1 d . . P A 1
H43A H 0.841478 0.713529 0.561704 0.149 Uiso 0.396(16) 1 calc GR . P A 1
H43B H 0.880763 0.789252 0.571994 0.149 Uiso 0.396(16) 1 calc GR . P A 1
H43C H 0.817545 0.777143 0.529144 0.149 Uiso 0.396(16) 1 calc GR . P A 1
C44 C -0.04542(8) 0.71633(10) 0.45713(5) 0.0496(4) Uani 1 1 d . . . . .
C45 C -0.10773(10) 0.66686(12) 0.44947(6) 0.0635(5) Uani 1 1 d D . . . .
C46 C -0.1837(2) 0.7004(3) 0.43278(15) 0.0563(10) Uani 0.691(7) 1 d D U P B 1
H46 H -0.226974 0.669687 0.425928 0.068 Uiso 0.691(7) 1 calc R . P B 1
C47 C -0.1994(2) 0.7733(2) 0.42581(12) 0.0502(9) Uani 0.691(7) 1 d D . P B 1
C48 C -0.1364(2) 0.8194(2) 0.43547(16) 0.0487(9) Uani 0.691(7) 1 d D . P B 1
H48 H -0.143406 0.868784 0.431767 0.058 Uiso 0.691(7) 1 calc R . P B 1
C49 C -0.06086(9) 0.78999(10) 0.45114(6) 0.0560(4) Uani 1 1 d D . . . .
C50 C -0.09217(14) 0.58727(13) 0.45773(8) 0.0855(7) Uani 1 1 d . . . . .
H50 H -0.034694 0.581211 0.462224 0.103 Uiso 1 1 calc R . . . .
C51 C -0.1275(3) 0.5389(2) 0.42079(13) 0.1587(17) Uani 1 1 d . . . . .
H51A H -0.184177 0.541846 0.415382 0.238 Uiso 1 1 calc GR . . . .
H51B H -0.111171 0.490248 0.427842 0.238 Uiso 1 1 calc GR . . . .
H51C H -0.109717 0.553624 0.395511 0.238 Uiso 1 1 calc GR . . . .
C52 C -0.1142(2) 0.5623(2) 0.49938(12) 0.1320(12) Uani 1 1 d . . . . .
H52A H -0.085543 0.590215 0.523098 0.198 Uiso 1 1 calc GR . . . .
H52B H -0.100844 0.512461 0.504116 0.198 Uiso 1 1 calc GR . . . .
H52C H -0.170007 0.568611 0.497109 0.198 Uiso 1 1 calc GR . . . .
C53 C -0.28203(14) 0.8040(2) 0.40897(9) 0.0550(9) Uani 0.691(7) 1 d . . P B 1
H53 H -0.274766 0.851786 0.397426 0.066 Uiso 0.691(7) 1 calc R . P B 1
C54 C -0.3319(3) 0.7625(3) 0.37322(19) 0.0769(13) Uani 0.691(7) 1 d . . P B 1
H54A H -0.304661 0.757995 0.350021 0.115 Uiso 0.691(7) 1 calc GR . P B 1
H54B H -0.381117 0.787218 0.363148 0.115 Uiso 0.691(7) 1 calc GR . P B 1
H54C H -0.342000 0.715615 0.383368 0.115 Uiso 0.691(7) 1 calc GR . P B 1
C55 C -0.3250(2) 0.8152(2) 0.44547(14) 0.0628(10) Uani 0.691(7) 1 d . . P B 1
H55A H -0.335262 0.769390 0.457084 0.094 Uiso 0.691(7) 1 calc GR . P B 1
H55B H -0.374190 0.839550 0.434667 0.094 Uiso 0.691(7) 1 calc GR . P B 1
H55C H -0.292663 0.843635 0.467704 0.094 Uiso 0.691(7) 1 calc GR . P B 1
C56 C 0.00464(11) 0.84542(10) 0.46110(7) 0.0677(5) Uani 1 1 d . . . . .
H56 H 0.054875 0.819236 0.468719 0.081 Uiso 1 1 calc R . . . .
C57 C 0.00862(19) 0.89338(15) 0.42252(10) 0.1070(9) Uani 1 1 d . . . . .
H57A H 0.016512 0.864096 0.398927 0.161 Uiso 1 1 calc GR . . . .
H57B H 0.051875 0.926509 0.430383 0.161 Uiso 1 1 calc GR . . . .
H57C H -0.040030 0.919631 0.414030 0.161 Uiso 1 1 calc GR . . . .
C58 C -0.00250(16) 0.89036(15) 0.49988(9) 0.0974(8) Uani 1 1 d . . . . .
H58A H -0.051343 0.916727 0.493528 0.146 Uiso 1 1 calc GR . . . .
H58B H 0.041086 0.923367 0.506524 0.146 Uiso 1 1 calc GR . . . .
H58C H -0.001779 0.859445 0.524153 0.146 Uiso 1 1 calc GR . . . .
C1A C 0.21748(8) 0.54968(8) 0.75852(5) 0.0449(3) Uani 1 1 d . . . . .
C2A C 0.25009(8) 0.54856(8) 0.80372(5) 0.0456(3) Uani 1 1 d . . . . .
C3A C 0.21544(10) 0.51628(10) 0.83626(6) 0.0542(4) Uani 1 1 d . . . . .
H3A H 0.161729 0.505314 0.830322 0.065 Uiso 1 1 calc R . . . .
C4A C 0.26147(11) 0.50166(11) 0.87605(6) 0.0606(4) Uani 1 1 d . . . . .
H4A H 0.237067 0.482118 0.896792 0.073 Uiso 1 1 calc R . . . .
C5A C 0.34500(10) 0.51462(10) 0.88769(6) 0.0548(4) Uani 1 1 d . . . . .
H5A H 0.374340 0.500388 0.914460 0.066 Uiso 1 1 calc R . . . .
C6A C 0.38077(9) 0.54827(8) 0.85877(5) 0.0457(3) Uani 1 1 d . . . . .
C7A C 0.46423(9) 0.55733(8) 0.85230(5) 0.0439(3) Uani 1 1 d . . . . .
C8A C 0.54088(9) 0.52999(9) 0.87192(5) 0.0473(3) Uani 1 1 d . . . . .
H8A H 0.551739 0.516893 0.900841 0.057 Uiso 1 1 calc R . . . .
C9A C 0.59911(9) 0.52279(9) 0.84834(5) 0.0470(3) Uani 1 1 d . . . . .
H9A H 0.648912 0.506772 0.862429 0.056 Uiso 1 1 calc R . . . .
C10A C 0.58608(8) 0.53898(8) 0.80301(5) 0.0418(3) Uani 1 1 d . . . . .
C11A C 0.63095(8) 0.51246(8) 0.77346(5) 0.0424(3) Uani 1 1 d . . . . .
C12A C 0.59788(8) 0.51342(9) 0.72802(5) 0.0454(3) Uani 1 1 d . . . . .
C13A C 0.62515(10) 0.47441(10) 0.69510(6) 0.0554(4) Uani 1 1 d . . . . .
H13A H 0.675887 0.455006 0.700797 0.066 Uiso 1 1 calc R . . . .
C14A C 0.57669(11) 0.46577(12) 0.65546(6) 0.0655(5) Uani 1 1 d . . . . .
H14A H 0.596424 0.441209 0.634547 0.079 Uiso 1 1 calc R . . . .
C15A C 0.49705(11) 0.49234(12) 0.64411(6) 0.0635(5) Uani 1 1 d . . . . .
H15A H 0.465005 0.482040 0.617316 0.076 Uiso 1 1 calc R . . . .
C16A C 0.46918(9) 0.53306(10) 0.67338(5) 0.0511(4) Uani 1 1 d . . . . .
C17A C 0.38979(9) 0.55800(9) 0.68006(5) 0.0495(4) Uani 1 1 d . . . . .
C18A C 0.30864(9) 0.54399(10) 0.66025(6) 0.0543(4) Uani 1 1 d . . . . .
H18A H 0.295189 0.530623 0.631388 0.065 Uiso 1 1 calc R . . . .
C19A C 0.25014(9) 0.55014(9) 0.68357(6) 0.0518(4) Uani 1 1 d . . . . .
H19A H 0.197751 0.543229 0.669362 0.062 Uiso 1 1 calc R . . . .
C20A C 0.26679(8) 0.56679(8) 0.72898(5) 0.0454(3) Uani 1 1 d . . . . .
C21A C 0.32956(8) 0.56927(8) 0.81875(5) 0.0438(3) Uani 1 1 d . . . . .
C22A C 0.37451(8) 0.59276(7) 0.79030(5) 0.0414(3) Uani 1 1 d . . . . .
C23A C 0.45654(8) 0.58440(7) 0.81125(5) 0.0419(3) Uani 1 1 d . . . . .
C24A C 0.51339(8) 0.57514(7) 0.78585(5) 0.0408(3) Uani 1 1 d . . . . .
C25A C 0.48534(8) 0.57979(8) 0.74187(5) 0.0426(3) Uani 1 1 d . . . . .
C26A C 0.40317(8) 0.58614(8) 0.72094(5) 0.0441(3) Uani 1 1 d . . . . .
C27A C 0.34565(8) 0.59016(7) 0.74628(5) 0.0432(3) Uani 1 1 d . . . . .
C28A C 0.52395(8) 0.54651(9) 0.71347(5) 0.0453(3) Uani 1 1 d . . . . .
C29A C 0.13481(8) 0.52486(8) 0.73952(5) 0.0451(3) Uani 1 1 d . . . . .
C30A C 0.12133(9) 0.45488(9) 0.72282(6) 0.0535(4) Uani 1 1 d . . . . .
C31A C 0.04632(10) 0.43749(10) 0.69938(7) 0.0620(5) Uani 1 1 d . . . . .
H31A H 0.037137 0.391230 0.688345 0.074 Uiso 1 1 calc R . . . .
C32A C -0.01542(10) 0.48662(10) 0.69183(6) 0.0592(4) Uani 1 1 d . . . . .
C33A C -0.00185(9) 0.55389(9) 0.71048(6) 0.0524(4) Uani 1 1 d . . . . .
H33A H -0.043416 0.586593 0.706895 0.063 Uiso 1 1 calc R . . . .
C34A C 0.07217(8) 0.57422(8) 0.73449(5) 0.0457(3) Uani 1 1 d . . . . .
C35A C 0.18686(10) 0.39854(9) 0.73080(7) 0.0649(5) Uani 1 1 d . . . . .
H35A H 0.236623 0.423751 0.742442 0.078 Uiso 1 1 calc R . . . .
C36A C 0.19676(16) 0.36023(13) 0.69003(9) 0.0931(8) Uani 1 1 d . . . . .
H36D H 0.148366 0.336097 0.677181 0.140 Uiso 1 1 calc GR . . . .
H36E H 0.238783 0.325680 0.697110 0.140 Uiso 1 1 calc GR . . . .
H36F H 0.209382 0.394707 0.670067 0.140 Uiso 1 1 calc GR . . . .
C37A C 0.17478(13) 0.34459(12) 0.76444(9) 0.0821(6) Uani 1 1 d . . . . .
H37D H 0.172144 0.369336 0.790602 0.123 Uiso 1 1 calc GR . . . .
H37E H 0.218250 0.311356 0.769934 0.123 Uiso 1 1 calc GR . . . .
H37F H 0.126294 0.318859 0.754124 0.123 Uiso 1 1 calc GR . . . .
C38A C 0.08505(9) 0.64990(9) 0.75297(6) 0.0527(4) Uani 1 1 d . . . . .
H38A H 0.134693 0.649399 0.774763 0.063 Uiso 1 1 calc R . . . .
C39A C 0.02066(13) 0.67432(15) 0.77504(9) 0.0931(8) Uani 1 1 d . . . . .
H39D H -0.029146 0.674708 0.754633 0.140 Uiso 1 1 calc GR . . . .
H39E H 0.032446 0.721850 0.786372 0.140 Uiso 1 1 calc GR . . . .
H39F H 0.017708 0.641926 0.798157 0.140 Uiso 1 1 calc GR . . . .
C40A C 0.0953(2) 0.70320(13) 0.71837(10) 0.1123(10) Uani 1 1 d . . . . .
H40D H 0.132717 0.684577 0.702839 0.168 Uiso 1 1 calc GR . . . .
H40E H 0.114273 0.748064 0.731589 0.168 Uiso 1 1 calc GR . . . .
H40F H 0.045258 0.710654 0.698813 0.168 Uiso 1 1 calc GR . . . .
C41A C -0.09511(12) 0.46544(13) 0.66405(8) 0.0834(7) Uani 1 1 d . . . . .
H41B H -0.085843 0.427994 0.644014 0.100 Uiso 0.741(16) 1 calc R . P C 1
H41C H -0.093229 0.414243 0.657081 0.100 Uiso 0.259(16) 1 calc R . P C 2
C42A C -0.1394(4) 0.5246(3) 0.6383(3) 0.129(4) Uani 0.741(16) 1 d . . P C 1
H42D H -0.154204 0.559706 0.657238 0.194 Uiso 0.741(16) 1 calc GR . P C 1
H42E H -0.186174 0.505672 0.619652 0.194 Uiso 0.741(16) 1 calc GR . P C 1
H42F H -0.106558 0.546848 0.621180 0.194 Uiso 0.741(16) 1 calc GR . P C 1
C43A C -0.1482(3) 0.4311(4) 0.6947(2) 0.096(2) Uani 0.741(16) 1 d . . P C 1
H43D H -0.121423 0.390232 0.709529 0.144 Uiso 0.741(16) 1 calc GR . P C 1
H43E H -0.198358 0.416361 0.677521 0.144 Uiso 0.741(16) 1 calc GR . P C 1
H43F H -0.156562 0.466340 0.715359 0.144 Uiso 0.741(16) 1 calc GR . P C 1
C44A C 0.71065(8) 0.47912(8) 0.78989(5) 0.0417(3) Uani 1 1 d . . . . .
C45A C 0.71940(8) 0.40489(8) 0.79693(5) 0.0445(3) Uani 1 1 d . . . . .
C46A C 0.79535(9) 0.37758(8) 0.81187(5) 0.0480(3) Uani 1 1 d . . . . .
H46A H 0.801518 0.328409 0.816736 0.058 Uiso 1 1 calc R . . . .
C47A C 0.86204(9) 0.42090(9) 0.81975(5) 0.0471(3) Uani 1 1 d . . . . .
C48A C 0.85174(8) 0.49413(9) 0.81257(5) 0.0478(3) Uani 1 1 d . . . . .
H48A H 0.895985 0.523869 0.817784 0.057 Uiso 1 1 calc R . . . .
C49A C 0.77731(8) 0.52457(8) 0.79780(5) 0.0433(3) Uani 1 1 d . . . . .
C50A C 0.64862(10) 0.35392(9) 0.78891(6) 0.0565(4) Uani 1 1 d . . . . .
H50A H 0.601304 0.382631 0.777369 0.068 Uiso 1 1 calc R . . . .
C51A C 0.63687(13) 0.31915(13) 0.83038(8) 0.0798(6) Uani 1 1 d . . . . .
H51D H 0.682288 0.290368 0.842488 0.120 Uiso 1 1 calc GR . . . .
H51E H 0.590547 0.289269 0.824281 0.120 Uiso 1 1 calc GR . . . .
H51F H 0.630338 0.355852 0.850564 0.120 Uiso 1 1 calc GR . . . .
C52A C 0.65505(15) 0.29695(12) 0.75544(9) 0.0867(7) Uani 1 1 d . . . . .
H52D H 0.663974 0.319812 0.729822 0.130 Uiso 1 1 calc GR . . . .
H52E H 0.606791 0.269763 0.748614 0.130 Uiso 1 1 calc GR . . . .
H52F H 0.698425 0.265355 0.766765 0.130 Uiso 1 1 calc GR . . . .
C53A C 0.94373(9) 0.38915(10) 0.83632(7) 0.0601(4) Uani 1 1 d . . . . .
H53A H 0.936778 0.338116 0.842174 0.072 Uiso 0.651(15) 1 calc R . P D 1
H53B H 0.944751 0.338888 0.827232 0.072 Uiso 0.349(15) 1 calc R . P D 2
C54A C 0.9878(5) 0.4226(5) 0.8772(3) 0.108(3) Uani 0.651(15) 1 d . . P D 1
H54D H 0.999204 0.471892 0.871909 0.161 Uiso 0.651(15) 1 calc GR . P D 1
H54E H 1.036403 0.397057 0.887377 0.161 Uiso 0.651(15) 1 calc GR . P D 1
H54F H 0.956037 0.420439 0.898451 0.161 Uiso 0.651(15) 1 calc GR . P D 1
C55A C 0.9936(3) 0.3937(4) 0.8019(3) 0.0832(17) Uani 0.651(15) 1 d . . P D 1
H55D H 0.966588 0.369439 0.776255 0.125 Uiso 0.651(15) 1 calc GR . P D 1
H55E H 1.044029 0.371300 0.812527 0.125 Uiso 0.651(15) 1 calc GR . P D 1
H55F H 1.001388 0.443213 0.795378 0.125 Uiso 0.651(15) 1 calc GR . P D 1
C56A C 0.76956(9) 0.60487(9) 0.78886(6) 0.0542(4) Uani 1 1 d . . . . .
H56A H 0.715685 0.619059 0.790397 0.065 Uiso 1 1 calc R . . . .
C57A C 0.82672(12) 0.64977(10) 0.82172(8) 0.0711(5) Uani 1 1 d . . . . .
H57D H 0.821458 0.637148 0.850258 0.107 Uiso 1 1 calc GR . . . .
H57E H 0.814755 0.699834 0.816696 0.107 Uiso 1 1 calc GR . . . .
H57F H 0.879990 0.640631 0.818912 0.107 Uiso 1 1 calc GR . . . .
C58A C 0.78020(13) 0.62185(11) 0.74362(7) 0.0733(5) Uani 1 1 d . . . . .
H58D H 0.833016 0.609496 0.741330 0.110 Uiso 1 1 calc GR . . . .
H58E H 0.771473 0.672218 0.737961 0.110 Uiso 1 1 calc GR . . . .
H58F H 0.742843 0.594544 0.723017 0.110 Uiso 1 1 calc GR . . . .
C59 C 0.24093(11) 0.87948(10) 0.49762(7) 0.0661(5) Uani 1 1 d . . . . .
C60 C 0.24245(17) 0.95252(12) 0.50064(9) 0.0915(7) Uani 1 1 d . . . . .
H60 H 0.251104 0.980204 0.477733 0.110 Uiso 1 1 calc R . . . .
C61 C 0.2309(2) 0.98595(16) 0.53848(12) 0.1125(10) Uani 1 1 d . . . . .
H61 H 0.232839 1.035751 0.540983 0.135 Uiso 1 1 calc R . . . .
C62 C 0.21683(15) 0.9448(2) 0.57140(9) 0.1075(10) Uani 1 1 d . . . . .
H62 H 0.208878 0.965994 0.596629 0.129 Uiso 1 1 calc R . . . .
C63 C 0.2146(2) 0.8726(2) 0.56682(11) 0.1174(11) Uani 1 1 d . . . . .
H63 H 0.204509 0.844180 0.589105 0.141 Uiso 1 1 calc R . . . .
C64 C 0.22665(16) 0.84106(15) 0.53095(10) 0.0943(8) Uani 1 1 d . . . . .
H64 H 0.225093 0.791180 0.529022 0.113 Uiso 1 1 calc R . . . .
C65 C 0.25284(18) 0.84252(16) 0.45757(11) 0.1087(9) Uani 1 1 d . . . . .
H65A H 0.204389 0.843750 0.436101 0.163 Uiso 1 1 calc GR . . . .
H65B H 0.268050 0.793471 0.464130 0.163 Uiso 1 1 calc GR . . . .
H65C H 0.293698 0.866655 0.446850 0.163 Uiso 1 1 calc GR . . . .
C66 C 0.5813(3) 0.8361(3) 0.74052(17) 0.0796(13) Uani 0.573(5) 1 d D U P E 1
C67 C 0.5795(10) 0.7621(4) 0.7360(3) 0.084(3) Uani 0.573(5) 1 d D U P E 1
H67 H 0.570655 0.732930 0.758234 0.101 Uiso 0.573(5) 1 calc R . P E 1
C68 C 0.5910(3) 0.7321(3) 0.69806(19) 0.0853(15) Uani 0.573(5) 1 d D U P E 1
H68 H 0.592147 0.682264 0.695795 0.102 Uiso 0.573(5) 1 calc R . P E 1
C69 C 0.6009(3) 0.7738(3) 0.66281(19) 0.0940(15) Uani 0.573(5) 1 d D U P E 1
H69 H 0.606093 0.753308 0.636860 0.113 Uiso 0.573(5) 1 calc R . P E 1
C70 C 0.6024(6) 0.8449(4) 0.6690(2) 0.109(2) Uani 0.573(5) 1 d D U P E 1
H70 H 0.611885 0.874147 0.646989 0.131 Uiso 0.573(5) 1 calc R . P E 1
C71 C 0.5909(7) 0.8770(5) 0.7056(2) 0.093(2) Uani 0.573(5) 1 d D U P E 1
H71 H 0.589395 0.926853 0.707110 0.112 Uiso 0.573(5) 1 calc R . P E 1
C72 C 0.5674(4) 0.8642(5) 0.7834(2) 0.124(3) Uani 0.573(5) 1 d . U P E 1
H72A H 0.545240 0.826603 0.797813 0.187 Uiso 0.573(5) 1 calc GR . P E 1
H72B H 0.531305 0.904036 0.778187 0.187 Uiso 0.573(5) 1 calc GR . P E 1
H72C H 0.616755 0.879587 0.801103 0.187 Uiso 0.573(5) 1 calc GR . P E 1
C66A C 0.5950(4) 0.7713(4) 0.6936(2) 0.0817(18) Uani 0.427(5) 1 d D U P E 2
C67A C 0.5845(10) 0.7516(6) 0.7335(3) 0.069(3) Uani 0.427(5) 1 d D U P E 2
H67A H 0.583962 0.703190 0.740780 0.083 Uiso 0.427(5) 1 calc R . P E 2
C68A C 0.5746(4) 0.8044(5) 0.7635(3) 0.105(2) Uani 0.427(5) 1 d D U P E 2
H68A H 0.564455 0.788855 0.789602 0.126 Uiso 0.427(5) 1 calc R . P E 2
C69A C 0.5787(5) 0.8789(5) 0.7570(4) 0.108(3) Uani 0.427(5) 1 d D U P E 2
H69A H 0.571874 0.914009 0.776710 0.130 Uiso 0.427(5) 1 calc R . P E 2
C70A C 0.5938(10) 0.8915(7) 0.7187(4) 0.107(3) Uani 0.427(5) 1 d D U P E 2
H70A H 0.601624 0.939494 0.712695 0.129 Uiso 0.427(5) 1 calc R . P E 2
C71A C 0.5996(8) 0.8443(5) 0.6867(4) 0.099(3) Uani 0.427(5) 1 d D U P E 2
H71A H 0.606663 0.861263 0.660300 0.119 Uiso 0.427(5) 1 calc R . P E 2
C72A C 0.5996(6) 0.7108(5) 0.6625(3) 0.138(3) Uani 0.427(5) 1 d D U P E 2
H72D H 0.650608 0.711256 0.655206 0.207 Uiso 0.427(5) 1 calc GR . P E 2
H72E H 0.559132 0.717109 0.636872 0.207 Uiso 0.427(5) 1 calc GR . P E 2
H72F H 0.591967 0.665708 0.675712 0.207 Uiso 0.427(5) 1 calc GR . P E 2
C42B C -0.0968(13) 0.5140(10) 0.6178(5) 0.121(6) Uani 0.259(16) 1 d . . P C 2
H42G H -0.094886 0.564446 0.624377 0.181 Uiso 0.259(16) 1 calc GR . P C 2
H42H H -0.144588 0.503514 0.597013 0.181 Uiso 0.259(16) 1 calc GR . P C 2
H42I H -0.051877 0.501263 0.606141 0.181 Uiso 0.259(16) 1 calc GR . P C 2
C43B C -0.1614(8) 0.478(2) 0.6772(7) 0.132(10) Uani 0.259(16) 1 d . . P C 2
H43G H -0.157036 0.458001 0.705551 0.199 Uiso 0.259(16) 1 calc GR . P C 2
H43H H -0.204898 0.455506 0.657680 0.199 Uiso 0.259(16) 1 calc GR . P C 2
H43I H -0.170268 0.528594 0.677994 0.199 Uiso 0.259(16) 1 calc GR . P C 2
C54B C 0.9615(6) 0.3940(7) 0.8864(4) 0.077(3) Uani 0.349(15) 1 d . . P D 2
H54G H 0.962820 0.443519 0.895002 0.116 Uiso 0.349(15) 1 calc GR . P D 2
H54H H 1.011809 0.372098 0.898103 0.116 Uiso 0.349(15) 1 calc GR . P D 2
H54I H 0.920835 0.369317 0.897017 0.116 Uiso 0.349(15) 1 calc GR . P D 2
C55B C 1.0096(5) 0.4314(11) 0.8224(5) 0.101(5) Uani 0.349(15) 1 d . . P D 2
H55G H 0.997186 0.436969 0.791603 0.151 Uiso 0.349(15) 1 calc GR . P D 2
H55H H 1.058766 0.405984 0.830988 0.151 Uiso 0.349(15) 1 calc GR . P D 2
H55I H 1.014343 0.477975 0.835743 0.151 Uiso 0.349(15) 1 calc GR . P D 2
C0AA C 0.8115(5) 0.7323(4) 0.6142(4) 0.144(5) Uani 0.604(16) 1 d . . P A 2
H0AA H 0.775345 0.712243 0.630076 0.216 Uiso 0.604(16) 1 calc GR . P A 2
H0AB H 0.853775 0.756250 0.633671 0.216 Uiso 0.604(16) 1 calc GR . P A 2
H0AC H 0.832869 0.694482 0.599551 0.216 Uiso 0.604(16) 1 calc GR . P A 2
C1AA C 0.8136(6) 0.8184(11) 0.5523(2) 0.155(6) Uani 0.604(16) 1 d . . P A 2
H1AA H 0.824800 0.782703 0.532639 0.233 Uiso 0.604(16) 1 calc GR . P A 2
H1AB H 0.862381 0.837434 0.568806 0.233 Uiso 0.604(16) 1 calc GR . P A 2
H1AC H 0.783118 0.856524 0.536386 0.233 Uiso 0.604(16) 1 calc GR . P A 2
C2AA C -0.1454(4) 0.7941(5) 0.4403(4) 0.051(2) Uani 0.309(7) 1 d D U P B 2
H2AA H -0.163860 0.841048 0.435834 0.061 Uiso 0.309(7) 1 calc R . P B 2
C3AA C -0.2064(5) 0.7437(6) 0.4348(3) 0.051(2) Uani 0.309(7) 1 d D U P B 2
C4AA C -0.1865(4) 0.6727(6) 0.4407(4) 0.058(2) Uani 0.309(7) 1 d D U P B 2
H4AA H -0.222042 0.634780 0.438976 0.070 Uiso 0.309(7) 1 calc R . P B 2
C5AA C -0.2951(3) 0.7582(4) 0.4224(3) 0.065(2) Uani 0.309(7) 1 d . . P B 2
H5AA H -0.316935 0.731907 0.443969 0.077 Uiso 0.309(7) 1 calc R . P B 2
C6AA C -0.3157(6) 0.8339(7) 0.4282(5) 0.093(4) Uani 0.309(7) 1 d . . P B 2
H6AA H -0.289560 0.849827 0.456389 0.139 Uiso 0.309(7) 1 calc GR . P B 2
H6AB H -0.371988 0.838116 0.425089 0.139 Uiso 0.309(7) 1 calc GR . P B 2
H6AC H -0.299103 0.862928 0.406797 0.139 Uiso 0.309(7) 1 calc GR . P B 2
C7AA C -0.3330(6) 0.7233(8) 0.3800(4) 0.082(3) Uani 0.309(7) 1 d . . P B 2
H7AA H -0.307234 0.739813 0.357912 0.123 Uiso 0.309(7) 1 calc GR . P B 2
H7AB H -0.388129 0.735830 0.372464 0.123 Uiso 0.309(7) 1 calc GR . P B 2
H7AC H -0.327825 0.672001 0.382651 0.123 Uiso 0.309(7) 1 calc GR . P B 2

loop_
_atom_site_aniso_label
_atom_site_aniso_U_11
_atom_site_aniso_U_22
_atom_site_aniso_U_33
_atom_site_aniso_U_23
_atom_site_aniso_U_13
_atom_site_aniso_U_12
C1 0.0349(7) 0.0345(7) 0.0551(8) -0.0003(6) 0.0081(6) 0.0035(5)
C2 0.0362(7) 0.0348(7) 0.0526(8) -0.0039(6) 0.0108(6) 0.0022(5)
C3 0.0423(8) 0.0484(8) 0.0598(9) -0.0029(7) 0.0149(7) -0.0046(6)
C4 0.0570(9) 0.0543(9) 0.0564(9) 0.0024(7) 0.0189(8) -0.0056(7)
C5 0.0554(9) 0.0544(9) 0.0464(8) 0.0013(7) 0.0099(7) 0.0014(7)
C6 0.0421(7) 0.0433(8) 0.0457(8) -0.0060(6) 0.0069(6) 0.0013(6)
C7 0.0407(7) 0.0471(8) 0.0427(8) -0.0072(6) 0.0040(6) -0.0017(6)
C8 0.0453(8) 0.0584(9) 0.0427(8) -0.0016(7) -0.0010(6) 0.0021(7)
C9 0.0361(7) 0.0573(9) 0.0511(9) -0.0023(7) -0.0033(6) 0.0031(6)
C10 0.0342(7) 0.0454(8) 0.0510(8) -0.0037(6) 0.0002(6) -0.0036(6)
C11 0.0324(7) 0.0465(8) 0.0580(9) -0.0004(7) 0.0026(6) -0.0022(6)
C12 0.0339(7) 0.0453(8) 0.0577(9) 0.0011(7) 0.0095(6) -0.0042(6)
C13 0.0377(8) 0.0637(10) 0.0637(10) 0.0034(8) 0.0135(7) 0.0041(7)
C14 0.0488(9) 0.0724(11) 0.0582(10) 0.0014(8) 0.0176(8) 0.0040(8)
C15 0.0486(9) 0.0624(10) 0.0480(9) 0.0059(7) 0.0084(7) -0.0007(7)
C16 0.0407(7) 0.0451(8) 0.0492(8) 0.0117(6) 0.0070(6) -0.0011(6)
C17 0.0394(7) 0.0422(7) 0.0509(8) 0.0114(6) 0.0075(6) 0.0021(6)
C18 0.0413(8) 0.0530(9) 0.0455(8) 0.0094(7) 0.0015(6) 0.0021(6)
C19 0.0334(7) 0.0480(8) 0.0515(8) 0.0072(6) -0.0013(6) 0.0007(6)
C20 0.0323(7) 0.0372(7) 0.0526(8) 0.0043(6) 0.0037(6) 0.0033(5)
C21 0.0393(7) 0.0368(7) 0.0471(8) -0.0050(6) 0.0090(6) 0.0011(6)
C22 0.0358(7) 0.0308(6) 0.0499(8) -0.0032(5) 0.0079(6) 0.0005(5)
C23 0.0364(7) 0.0377(7) 0.0467(8) -0.0056(6) 0.0029(6) -0.0013(5)
C24 0.0341(7) 0.0354(7) 0.0531(8) -0.0031(6) 0.0031(6) -0.0040(5)
C25 0.0338(7) 0.0341(7) 0.0544(8) 0.0020(6) 0.0079(6) -0.0030(5)
C26 0.0375(7) 0.0332(7) 0.0502(8) 0.0072(6) 0.0045(6) 0.0011(5)
C27 0.0334(7) 0.0297(6) 0.0542(8) 0.0025(6) 0.0044(6) 0.0044(5)
C28 0.0359(7) 0.0417(7) 0.0520(8) 0.0060(6) 0.0077(6) -0.0026(6)
C29 0.0340(7) 0.0404(7) 0.0535(8) 0.0019(6) 0.0084(6) -0.0006(6)
C30 0.0343(7) 0.0446(8) 0.0655(10) 0.0028(7) 0.0080(7) 0.0009(6)
C31 0.0343(7) 0.0546(9) 0.0755(11) 0.0034(8) 0.0052(7) 0.0052(7)
C32 0.0389(8) 0.0621(10) 0.0669(11) -0.0035(8) 0.0037(7) -0.0054(7)
C33 0.0482(9) 0.0482(9) 0.0689(11) -0.0092(8) 0.0045(8) -0.0051(7)
C34 0.0399(8) 0.0435(8) 0.0599(9) -0.0036(7) 0.0050(7) -0.0003(6)
C35 0.0365(8) 0.0445(9) 0.0972(14) -0.0005(9) 0.0049(8) 0.0043(6)
C36 0.162(3) 0.0479(11) 0.112(2) 0.0091(12) 0.0544(19) 0.0046(14)
C37 0.145(3) 0.0664(14) 0.0963(18) -0.0185(13) 0.0391(17) -0.0062(15)
C38 0.0474(9) 0.0440(9) 0.0869(13) -0.0142(8) -0.0029(8) 0.0047(7)
C39 0.0960(17) 0.0523(11) 0.1116(19) 0.0071(11) 0.0042(14) 0.0192(11)
C40 0.0621(12) 0.0806(14) 0.1110(18) -0.0239(13) 0.0143(12) 0.0188(11)
C41 0.0442(10) 0.0827(14) 0.0951(16) -0.0180(12) -0.0057(10) -0.0064(9)
C42 0.066(6) 0.37(3) 0.074(5) -0.069(10) -0.004(4) -0.048(10)
C43 0.044(3) 0.159(9) 0.095(6) -0.033(6) 0.016(3) -0.032(5)
C44 0.0299(7) 0.0650(10) 0.0511(9) -0.0018(7) 0.0024(6) -0.0004(7)
C45 0.0404(8) 0.0833(13) 0.0649(11) -0.0124(9) 0.0071(7) -0.0142(8)
C46 0.0326(15) 0.070(3) 0.066(2) -0.003(2) 0.0087(13) -0.0237(17)
C47 0.0335(16) 0.066(2) 0.0496(17) 0.0046(15) 0.0050(12) 0.0030(16)
C48 0.0399(14) 0.045(2) 0.0577(19) 0.0063(17) 0.0025(12) 0.0083(15)
C49 0.0401(8) 0.0679(11) 0.0562(9) 0.0006(8) 0.0020(7) 0.0117(7)
C50 0.0669(13) 0.0825(15) 0.1028(17) -0.0110(13) 0.0091(12) -0.0317(11)
C51 0.220(5) 0.102(2) 0.130(3) -0.025(2) -0.015(3) -0.050(3)
C52 0.141(3) 0.134(3) 0.123(3) 0.019(2) 0.031(2) -0.037(2)
C53 0.0297(12) 0.071(2) 0.0627(16) 0.0055(14) 0.0070(10) 0.0047(12)
C54 0.0411(16) 0.103(3) 0.079(3) -0.015(3) -0.0044(15) 0.016(2)
C55 0.0424(16) 0.076(2) 0.073(2) -0.0010(17) 0.0188(15) 0.0018(15)
C56 0.0508(10) 0.0538(10) 0.0918(14) 0.0084(9) 0.0007(9) 0.0081(8)
C57 0.114(2) 0.0820(17) 0.122(2) 0.0266(16) 0.0189(18) -0.0038(15)
C58 0.0876(16) 0.0869(17) 0.1065(19) -0.0178(14) -0.0036(14) -0.0064(13)
C1A 0.0317(7) 0.0398(7) 0.0644(9) 0.0021(6) 0.0129(6) 0.0032(6)
C2A 0.0353(7) 0.0419(7) 0.0622(9) -0.0047(7) 0.0160(6) 0.0025(6)
C3A 0.0409(8) 0.0611(10) 0.0652(10) -0.0070(8) 0.0219(7) -0.0047(7)
C4A 0.0546(10) 0.0744(12) 0.0591(10) -0.0045(9) 0.0260(8) -0.0059(8)
C5A 0.0509(9) 0.0664(11) 0.0499(9) -0.0069(8) 0.0167(7) 0.0006(8)
C6A 0.0398(7) 0.0456(8) 0.0528(8) -0.0104(6) 0.0125(6) 0.0013(6)
C7A 0.0390(7) 0.0437(8) 0.0497(8) -0.0099(6) 0.0111(6) 0.0001(6)
C8A 0.0417(8) 0.0529(9) 0.0458(8) -0.0055(7) 0.0061(6) 0.0016(6)
C9A 0.0339(7) 0.0523(8) 0.0519(8) -0.0041(7) 0.0030(6) 0.0025(6)
C10A 0.0309(6) 0.0402(7) 0.0537(8) -0.0012(6) 0.0077(6) -0.0011(5)
C11A 0.0303(7) 0.0430(7) 0.0541(8) 0.0028(6) 0.0096(6) 0.0006(6)
C12A 0.0330(7) 0.0524(8) 0.0524(8) 0.0066(7) 0.0128(6) 0.0002(6)
C13A 0.0421(8) 0.0719(11) 0.0554(9) 0.0050(8) 0.0178(7) 0.0069(8)
C14A 0.0551(10) 0.0938(14) 0.0518(10) 0.0013(9) 0.0210(8) 0.0097(9)
C15A 0.0511(9) 0.0974(15) 0.0425(8) 0.0065(9) 0.0114(7) 0.0027(9)
C16A 0.0380(8) 0.0688(10) 0.0470(8) 0.0164(7) 0.0104(6) 0.0019(7)
C17A 0.0376(7) 0.0606(9) 0.0500(9) 0.0196(7) 0.0091(6) 0.0027(7)
C18A 0.0402(8) 0.0713(11) 0.0489(9) 0.0165(8) 0.0041(7) 0.0025(7)
C19A 0.0336(7) 0.0596(9) 0.0594(9) 0.0150(7) 0.0036(6) 0.0014(7)
C20A 0.0314(7) 0.0430(8) 0.0610(9) 0.0093(7) 0.0082(6) 0.0044(6)
C21A 0.0369(7) 0.0380(7) 0.0588(9) -0.0072(6) 0.0157(6) 0.0018(6)
C22A 0.0323(7) 0.0318(6) 0.0605(9) -0.0009(6) 0.0109(6) 0.0018(5)
C23A 0.0331(7) 0.0335(7) 0.0589(9) -0.0058(6) 0.0097(6) -0.0004(5)
C24A 0.0312(6) 0.0352(7) 0.0563(8) 0.0003(6) 0.0097(6) -0.0022(5)
C25A 0.0317(7) 0.0386(7) 0.0585(9) 0.0100(6) 0.0118(6) -0.0005(5)
C26A 0.0322(7) 0.0433(7) 0.0564(9) 0.0159(6) 0.0086(6) 0.0019(6)
C27A 0.0324(7) 0.0350(7) 0.0627(9) 0.0095(6) 0.0111(6) 0.0044(5)
C28A 0.0345(7) 0.0522(8) 0.0509(8) 0.0115(7) 0.0125(6) -0.0012(6)
C29A 0.0327(7) 0.0462(8) 0.0577(9) 0.0000(7) 0.0129(6) -0.0011(6)
C30A 0.0408(8) 0.0465(8) 0.0760(11) -0.0061(8) 0.0186(7) -0.0005(7)
C31A 0.0478(9) 0.0503(9) 0.0885(13) -0.0200(9) 0.0160(9) -0.0048(7)
C32A 0.0415(8) 0.0623(10) 0.0723(11) -0.0168(9) 0.0087(8) -0.0035(7)
C33A 0.0351(7) 0.0555(9) 0.0650(10) -0.0070(8) 0.0074(7) 0.0041(7)
C34A 0.0342(7) 0.0469(8) 0.0567(9) -0.0015(7) 0.0112(6) -0.0011(6)
C35A 0.0454(9) 0.0449(9) 0.1075(15) -0.0071(9) 0.0236(9) 0.0027(7)
C36A 0.0959(17) 0.0675(13) 0.129(2) -0.0081(13) 0.0523(16) 0.0231(12)
C37A 0.0690(13) 0.0629(12) 0.1168(19) 0.0094(12) 0.0252(12) 0.0173(10)
C38A 0.0358(7) 0.0476(8) 0.0726(11) -0.0068(8) 0.0074(7) 0.0009(6)
C39A 0.0600(12) 0.0994(17) 0.124(2) -0.0556(16) 0.0296(12) -0.0089(11)
C40A 0.176(3) 0.0533(13) 0.116(2) 0.0062(13) 0.049(2) -0.0101(16)
C41A 0.0498(11) 0.0871(15) 0.1038(17) -0.0433(13) -0.0045(10) -0.0004(10)
C42A 0.097(4) 0.121(4) 0.131(6) -0.029(3) -0.060(5) 0.015(3)
C43A 0.0419(19) 0.137(4) 0.113(4) -0.067(3) 0.023(2) -0.027(2)
C44A 0.0315(7) 0.0477(8) 0.0467(8) 0.0000(6) 0.0103(6) 0.0037(6)
C45A 0.0367(7) 0.0458(8) 0.0520(8) -0.0010(6) 0.0116(6) 0.0006(6)
C46A 0.0429(8) 0.0424(8) 0.0599(9) 0.0023(7) 0.0139(7) 0.0058(6)
C47A 0.0357(7) 0.0506(8) 0.0555(9) 0.0004(7) 0.0111(6) 0.0077(6)
C48A 0.0307(7) 0.0485(8) 0.0639(10) -0.0005(7) 0.0094(6) 0.0002(6)
C49A 0.0340(7) 0.0456(8) 0.0513(8) -0.0001(6) 0.0115(6) 0.0029(6)
C50A 0.0409(8) 0.0493(9) 0.0769(11) 0.0033(8) 0.0077(8) -0.0018(7)
C51A 0.0594(11) 0.0822(14) 0.0991(16) 0.0179(12) 0.0203(11) -0.0187(10)
C52A 0.0827(15) 0.0673(13) 0.1082(18) -0.0237(12) 0.0165(13) -0.0197(11)
C53A 0.0384(8) 0.0549(10) 0.0848(13) 0.0052(9) 0.0085(8) 0.0122(7)
C54A 0.075(4) 0.122(5) 0.105(5) -0.014(4) -0.026(3) 0.044(4)
C55A 0.045(2) 0.086(3) 0.127(4) 0.007(3) 0.037(2) 0.0184(19)
C56A 0.0373(8) 0.0445(8) 0.0809(12) 0.0018(8) 0.0132(7) 0.0029(6)
C57A 0.0659(12) 0.0512(10) 0.0962(15) -0.0128(10) 0.0178(10) -0.0045(9)
C58A 0.0738(13) 0.0578(11) 0.0841(14) 0.0170(10) 0.0079(10) -0.0071(9)
C59 0.0566(10) 0.0512(10) 0.0857(13) -0.0023(9) 0.0049(9) -0.0007(8)
C60 0.132(2) 0.0541(12) 0.0957(17) 0.0076(11) 0.0397(16) -0.0024(13)
C61 0.129(2) 0.0738(16) 0.144(3) -0.0319(17) 0.049(2) -0.0167(16)
C62 0.0736(15) 0.170(3) 0.0786(17) -0.0348(19) 0.0168(12) -0.0382(18)
C63 0.116(2) 0.140(3) 0.087(2) 0.025(2) -0.0001(17) -0.030(2)
C64 0.0921(17) 0.0754(15) 0.107(2) 0.0272(15) 0.0027(15) -0.0095(13)
C65 0.0983(19) 0.0939(19) 0.133(2) -0.0431(17) 0.0220(17) -0.0003(15)
C66 0.063(2) 0.067(3) 0.095(3) -0.003(2) -0.013(2) 0.0140(19)
C67 0.082(4) 0.065(4) 0.105(5) 0.015(3) 0.017(3) 0.007(3)
C68 0.081(3) 0.068(3) 0.110(4) 0.000(3) 0.027(2) -0.004(2)
C69 0.090(3) 0.105(4) 0.088(3) 0.006(3) 0.021(2) -0.022(3)
C70 0.102(4) 0.113(4) 0.104(4) 0.036(3) 0.005(4) -0.029(3)
C71 0.094(4) 0.061(4) 0.107(4) 0.007(3) -0.017(4) -0.010(3)
C72 0.101(4) 0.137(6) 0.117(5) -0.019(4) -0.016(4) 0.040(4)
C66A 0.068(3) 0.086(4) 0.082(4) 0.018(3) -0.006(3) -0.004(3)
C67A 0.064(4) 0.062(4) 0.077(5) 0.022(3) 0.004(3) -0.012(4)
C68A 0.086(4) 0.134(5) 0.087(4) -0.006(4) 0.001(3) 0.001(4)
C69A 0.079(4) 0.096(5) 0.136(6) -0.015(5) -0.008(5) 0.012(3)
C70A 0.091(5) 0.064(5) 0.146(7) 0.008(5) -0.021(6) -0.003(4)
C71A 0.084(4) 0.112(5) 0.101(6) 0.034(4) 0.017(5) -0.014(4)
C72A 0.147(7) 0.138(7) 0.115(6) -0.001(5) -0.001(5) 0.001(6)
C42B 0.093(10) 0.153(13) 0.096(9) -0.040(8) -0.021(8) 0.002(9)
C43B 0.049(6) 0.23(3) 0.115(13) -0.040(17) 0.009(7) -0.013(11)
C54B 0.047(4) 0.089(6) 0.087(5) 0.022(4) -0.004(3) 0.018(4)
C55B 0.038(3) 0.144(12) 0.122(9) 0.041(8) 0.023(4) 0.031(5)
C0AA 0.089(5) 0.123(5) 0.173(10) 0.021(5) -0.076(6) -0.007(3)
C1AA 0.081(5) 0.265(15) 0.108(4) 0.012(6) -0.006(3) -0.102(7)
C2AA 0.051(5) 0.034(4) 0.062(4) 0.016(4) 0.003(3) 0.016(3)
C3AA 0.030(3) 0.065(6) 0.057(4) -0.003(4) 0.008(3) 0.007(4)
C4AA 0.030(3) 0.072(5) 0.075(5) -0.005(4) 0.015(3) -0.028(3)
C5AA 0.030(3) 0.068(5) 0.092(5) 0.000(4) 0.005(3) 0.003(3)
C6AA 0.043(4) 0.100(7) 0.137(11) 0.026(7) 0.023(6) 0.020(4)
C7AA 0.033(3) 0.129(9) 0.072(5) -0.025(7) -0.014(3) 0.020(6)

loop_
_atom_type_symbol
_atom_type_description
_atom_type_scat_dispersion_real
_atom_type_scat_dispersion_imag
_atom_type_scat_source
C C 0.0181 0.0091 'International Tables Vol C Tables 4.2.6.8 and 6.1.1.4'
H H 0.0000 0.0000 'International Tables Vol C Tables 4.2.6.8 and 6.1.1.4'

loop_
_geom_angle_atom_site_label_1
_geom_angle_atom_site_label_2
_geom_angle_atom_site_label_3
_geom_angle
C2 C1 C29 121.13(13)
C20 C1 C2 120.36(13)
C20 C1 C29 118.04(13)
C3 C2 C1 127.63(13)
C21 C2 C1 118.35(13)
C21 C2 C3 113.13(14)
C4 C3 C2 120.14(14)
C3 C4 C5 123.93(15)
C6 C5 C4 118.55(15)
C5 C6 C7 136.77(15)
C5 C6 C21 115.82(14)
C21 C6 C7 106.17(13)
C8 C7 C6 137.20(15)
C23 C7 C6 105.59(12)
C23 C7 C8 115.10(14)
C9 C8 C7 121.04(15)
C8 C9 C10 123.26(14)
C11 C10 C9 127.06(14)
C24 C10 C9 114.35(14)
C24 C10 C11 117.65(14)
C10 C11 C12 120.03(13)
C10 C11 C44 119.98(14)
C12 C11 C44 119.89(14)
C13 C12 C11 127.10(14)
C28 C12 C11 118.60(14)
C28 C12 C13 113.60(14)
C14 C13 C12 119.60(15)
C13 C14 C15 124.27(16)
C16 C15 C14 118.65(15)
C15 C16 C17 137.58(15)
C15 C16 C28 115.39(14)
C28 C16 C17 106.11(13)
C18 C17 C16 137.11(15)
C26 C17 C16 105.34(13)
C26 C17 C18 115.38(14)
C19 C18 C17 121.18(14)
C18 C19 C20 122.92(13)
C1 C20 C19 126.40(13)
C27 C20 C1 118.10(13)
C27 C20 C19 114.51(13)
C2 C21 C6 126.82(14)
C22 C21 C2 120.91(14)
C22 C21 C6 109.41(13)
C21 C22 C23 108.29(13)
C21 C22 C27 121.22(13)
C27 C22 C23 124.42(13)
C7 C23 C22 110.43(13)
C7 C23 C24 124.51(13)
C24 C23 C22 119.76(13)
C23 C24 C10 120.63(14)
C25 C24 C10 120.56(14)
C25 C24 C23 115.45(13)
C24 C25 C26 124.98(13)
C24 C25 C28 121.46(13)
C28 C25 C26 107.47(13)
C17 C26 C25 111.15(13)
C17 C26 C27 124.25(13)
C27 C26 C25 119.34(13)
C22 C27 C20 120.48(13)
C22 C27 C26 115.49(12)
C26 C27 C20 120.57(14)
C12 C28 C16 127.19(15)
C25 C28 C12 120.74(14)
C25 C28 C16 109.81(13)
C30 C29 C1 119.54(13)
C34 C29 C1 120.31(13)
C34 C29 C30 120.06(14)
C29 C30 C35 121.08(13)
C31 C30 C29 118.74(15)
C31 C30 C35 120.16(14)
C32 C31 C30 122.34(15)
C31 C32 C33 117.77(15)
C31 C32 C41 121.95(16)
C33 C32 C41 120.27(17)
C32 C33 C34 122.40(16)
C29 C34 C38 121.57(14)
C33 C34 C29 118.69(14)
C33 C34 C38 119.71(14)
C36 C35 C30 112.09(18)
C36 C35 C37 110.88(19)
C37 C35 C30 112.60(17)
C39 C38 C34 111.72(17)
C40 C38 C34 111.87(16)
C40 C38 C39 110.88(18)
C42 C41 C32 114.5(6)
C42 C41 C43 113.8(6)
C43 C41 C32 111.4(4)
C0AA C41 C32 113.7(3)
C1AA C41 C32 111.4(3)
C1AA C41 C0AA 117.0(5)
C45 C44 C11 118.65(16)
C45 C44 C49 120.19(15)
C49 C44 C11 121.16(14)
C44 C45 C46 112.6(2)
C44 C45 C50 120.71(17)
C46 C45 C50 126.7(2)
C4AA C45 C44 134.1(5)
C4AA C45 C50 104.5(5)
C47 C46 C45 127.5(3)
C46 C47 C53 123.8(3)
C48 C47 C46 117.2(3)
C48 C47 C53 118.9(3)
C47 C48 C49 118.0(3)
C44 C49 C48 124.4(2)
C44 C49 C56 121.70(14)
C44 C49 C2AA 103.9(4)
C48 C49 C56 113.9(2)
C2AA C49 C56 133.9(4)
C45 C50 C52 112.2(2)
C51 C50 C45 115.0(2)
C51 C50 C52 111.1(3)
C54 C53 C47 114.8(3)
C54 C53 C55 110.8(3)
C55 C53 C47 111.1(3)
C49 C56 C57 113.02(19)
C49 C56 C58 110.89(19)
C58 C56 C57 110.8(2)
C2A C1A C20A 120.07(13)
C2A C1A C29A 122.44(13)
C20A C1A C29A 117.08(14)
C1A C2A C3A 126.63(14)
C21A C2A C1A 118.86(14)
C21A C2A C3A 113.54(15)
C4A C3A C2A 119.94(15)
C3A C4A C5A 123.94(16)
C6A C5A C4A 118.81(16)
C5A C6A C7A 136.70(15)
C5A C6A C21A 115.94(14)
C21A C6A C7A 105.88(13)
C8A C7A C6A 136.37(15)
C23A C7A C6A 105.66(13)
C23A C7A C8A 115.66(13)
C9A C8A C7A 120.82(15)
C8A C9A C10A 123.04(14)
C11A C10A C9A 126.50(13)
C24A C10A C9A 114.53(13)
C24A C10A C11A 118.09(13)
C10A C11A C12A 120.15(13)
C10A C11A C44A 120.21(13)
C12A C11A C44A 119.52(13)
C11A C12A C13A 127.28(14)
C28A C12A C11A 118.27(13)
C28A C12A C13A 113.67(14)
C14A C13A C12A 120.00(15)
C13A C14A C15A 123.85(17)
C16A C15A C14A 118.76(16)
C15A C16A C17A 137.14(16)
C15A C16A C28A 116.00(15)
C28A C16A C17A 105.56(14)
C18A C17A C16A 135.90(17)
C26A C17A C16A 106.14(13)
C26A C17A C18A 115.72(14)
C19A C18A C17A 120.72(16)
C18A C19A C20A 122.87(14)
C1A C20A C19A 126.05(14)
C27A C20A C1A 118.09(14)
C27A C20A C19A 114.79(13)
C2A C21A C6A 126.55(14)
C22A C21A C2A 120.65(15)
C22A C21A C6A 109.73(13)
C21A C22A C23A 107.49(13)
C27A C22A C21A 121.28(13)
C27A C22A C23A 124.69(13)
C7A C23A C22A 111.17(13)
C7A C23A C24A 124.07(13)
C24A C23A C22A 119.21(14)
C23A C24A C10A 120.33(14)
C25A C24A C10A 120.31(13)
C25A C24A C23A 115.83(13)
C24A C25A C26A 124.73(13)
C24A C25A C28A 121.35(13)
C28A C25A C26A 107.72(14)
C17A C26A C25A 110.73(13)
C17A C26A C27A 124.37(14)
C27A C26A C25A 119.28(14)
C22A C27A C20A 120.55(13)
C22A C27A C26A 115.77(13)
C26A C27A C20A 119.90(15)
C12A C28A C16A 126.52(15)
C25A C28A C12A 121.10(14)
C25A C28A C16A 109.78(13)
C30A C29A C1A 120.19(13)
C34A C29A C1A 119.35(13)
C34A C29A C30A 120.13(14)
C29A C30A C35A 121.13(15)
C31A C30A C29A 118.56(15)
C31A C30A C35A 120.29(15)
C32A C31A C30A 122.36(16)
C31A C32A C41A 119.86(17)
C33A C32A C31A 117.97(15)
C33A C32A C41A 122.16(16)
C32A C33A C34A 122.07(15)
C29A C34A C38A 121.06(13)
C33A C34A C29A 118.71(14)
C33A C34A C38A 120.16(14)
C36A C35A C30A 113.41(19)
C37A C35A C30A 111.23(15)
C37A C35A C36A 110.43(18)
C39A C38A C34A 113.34(15)
C39A C38A C40A 110.7(2)
C40A C38A C34A 110.78(17)
C32A C41A C43A 108.4(3)
C32A C41A C42B 101.9(5)
C42A C41A C32A 115.1(3)
C42A C41A C43A 109.5(4)
C43B C41A C32A 120.7(7)
C43B C41A C42B 108.9(11)
C45A C44A C11A 121.51(13)
C45A C44A C49A 120.47(13)
C49A C44A C11A 118.02(13)
C44A C45A C50A 122.03(13)
C46A C45A C44A 118.36(14)
C46A C45A C50A 119.61(14)
C47A C46A C45A 122.47(14)
C46A C47A C48A 118.01(13)
C46A C47A C53A 120.87(15)
C48A C47A C53A 121.11(14)
C47A C48A C49A 122.14(14)
C44A C49A C56A 121.38(13)
C48A C49A C44A 118.55(14)
C48A C49A C56A 120.03(13)
C51A C50A C45A 111.87(15)
C51A C50A C52A 110.67(18)
C52A C50A C45A 111.84(15)
C47A C53A C55A 110.9(3)
C47A C53A C54B 107.2(4)
C47A C53A C55B 113.4(4)
C54A C53A C47A 113.7(3)
C54A C53A C55A 109.7(4)
C55B C53A C54B 105.8(6)
C49A C56A C57A 113.12(15)
C49A C56A C58A 110.88(15)
C58A C56A C57A 109.92(16)
C60 C59 C65 120.9(2)
C64 C59 C60 118.6(2)
C64 C59 C65 120.5(2)
C59 C60 C61 119.8(2)
C62 C61 C60 119.4(3)
C63 C62 C61 118.9(3)
C64 C63 C62 121.5(3)
C63 C64 C59 121.8(3)
C67 C66 C71 117.8(6)
C67 C66 C72 115.4(7)
C71 C66 C72 126.7(6)
C68 C67 C66 119.3(8)
C67 C68 C69 122.6(7)
C70 C69 C68 115.5(6)
C69 C70 C71 124.1(7)
C70 C71 C66 120.6(7)
C67A C66A C71A 115.7(8)
C67A C66A C72A 116.3(8)
C71A C66A C72A 128.0(9)
C66A C67A C68A 120.1(10)
C67A C68A C69A 124.9(11)
C70A C69A C68A 109.7(12)
C69A C70A C71A 129.4(13)
C70A C71A C66A 119.9(10)
C3AA C2AA C49 134.5(6)
C2AA C3AA C5AA 127.3(8)
C4AA C3AA C2AA 118.1(7)
C4AA C3AA C5AA 114.6(7)
C45 C4AA C3AA 108.8(6)
C6AA C5AA C3AA 113.2(7)
C6AA C5AA C7AA 116.8(8)
C7AA C5AA C3AA 111.8(7)

loop_
_geom_bond_atom_site_label_1
_geom_bond_atom_site_label_2
_geom_bond_distance
C1 C2 1.434(2)
C1 C20 1.427(2)
C1 C29 1.5030(19)
C2 C3 1.432(2)
C2 C21 1.410(2)
C3 C4 1.368(2)
C4 C5 1.433(2)
C5 C6 1.370(2)
C6 C7 1.508(2)
C6 C21 1.434(2)
C7 C8 1.430(2)
C7 C23 1.387(2)
C8 C9 1.391(2)
C9 C10 1.437(2)
C10 C11 1.431(2)
C10 C24 1.428(2)
C11 C12 1.437(2)
C11 C44 1.498(2)
C12 C13 1.433(2)
C12 C28 1.401(2)
C13 C14 1.366(3)
C14 C15 1.434(2)
C15 C16 1.370(2)
C16 C17 1.505(2)
C16 C28 1.435(2)
C17 C18 1.426(2)
C17 C26 1.385(2)
C18 C19 1.388(2)
C19 C20 1.443(2)
C20 C27 1.4234(19)
C21 C22 1.379(2)
C22 C23 1.4356(19)
C22 C27 1.388(2)
C23 C24 1.401(2)
C24 C25 1.379(2)
C25 C26 1.4360(19)
C25 C28 1.381(2)
C26 C27 1.406(2)
C29 C30 1.406(2)
C29 C34 1.403(2)
C30 C31 1.394(2)
C30 C35 1.516(2)
C31 C32 1.383(3)
C32 C33 1.387(2)
C32 C41 1.528(2)
C33 C34 1.393(2)
C34 C38 1.521(2)
C35 C36 1.505(3)
C35 C37 1.514(3)
C38 C39 1.520(3)
C38 C40 1.517(3)
C41 C42 1.361(15)
C41 C43 1.502(9)
C41 C0AA 1.509(7)
C41 C1AA 1.473(7)
C44 C45 1.398(2)
C44 C49 1.401(3)
C45 C46 1.448(4)
C45 C50 1.518(3)
C45 C4AA 1.335(7)
C46 C47 1.391(5)
C47 C48 1.369(4)
C47 C53 1.526(5)
C48 C49 1.406(4)
C49 C56 1.514(3)
C49 C2AA 1.430(7)
C50 C51 1.501(4)
C50 C52 1.526(4)
C53 C54 1.485(6)
C53 C55 1.521(5)
C56 C57 1.530(3)
C56 C58 1.516(3)
C1A C2A 1.425(2)
C1A C20A 1.434(2)
C1A C29A 1.500(2)
C2A C3A 1.434(2)
C2A C21A 1.408(2)
C3A C4A 1.368(3)
C4A C5A 1.433(2)
C5A C6A 1.366(2)
C6A C7A 1.511(2)
C6A C21A 1.438(2)
C7A C8A 1.431(2)
C7A C23A 1.378(2)
C8A C9A 1.386(2)
C9A C10A 1.441(2)
C10A C11A 1.429(2)
C10A C24A 1.4266(19)
C11A C12A 1.434(2)
C11A C44A 1.4994(19)
C12A C13A 1.434(2)
C12A C28A 1.405(2)
C13A C14A 1.364(3)
C14A C15A 1.435(3)
C15A C16A 1.366(3)
C16A C17A 1.508(2)
C16A C28A 1.436(2)
C17A C18A 1.433(2)
C17A C26A 1.373(2)
C18A C19A 1.382(2)
C19A C20A 1.443(2)
C20A C27A 1.424(2)
C21A C22A 1.384(2)
C22A C23A 1.4399(19)
C22A C27A 1.381(2)
C23A C24A 1.411(2)
C24A C25A 1.380(2)
C25A C26A 1.4383(19)
C25A C28A 1.380(2)
C26A C27A 1.411(2)
C29A C30A 1.406(2)
C29A C34A 1.403(2)
C30A C31A 1.388(2)
C30A C35A 1.525(2)
C31A C32A 1.387(3)
C32A C33A 1.383(2)
C32A C41A 1.520(2)
C33A C34A 1.394(2)
C34A C38A 1.523(2)
C35A C36A 1.520(3)
C35A C37A 1.514(3)
C38A C39A 1.509(3)
C38A C40A 1.519(3)
C41A C42A 1.484(5)
C41A C43A 1.608(7)
C41A C42B 1.721(17)
C41A C43B 1.322(15)
C44A C45A 1.402(2)
C44A C49A 1.408(2)
C45A C46A 1.393(2)
C45A C50A 1.526(2)
C46A C47A 1.385(2)
C47A C48A 1.386(2)
C47A C53A 1.517(2)
C48A C49A 1.392(2)
C49A C56A 1.521(2)
C50A C51A 1.521(3)
C50A C52A 1.523(3)
C53A C54A 1.492(7)
C53A C55A 1.535(6)
C53A C54B 1.557(11)
C53A C55B 1.528(11)
C56A C57A 1.523(3)
C56A C58A 1.521(3)
C59 C60 1.362(3)
C59 C64 1.344(3)
C59 C65 1.499(3)
C60 C61 1.406(4)
C61 C62 1.360(4)
C62 C63 1.351(5)
C63 C64 1.338(5)
C66 C67 1.384(8)
C66 C71 1.385(7)
C66 C72 1.526(9)
C67 C68 1.381(7)
C68 C69 1.403(6)
C69 C70 1.337(7)
C70 C71 1.357(8)
C66A C67A 1.368(8)
C66A C71A 1.381(8)
C66A C72A 1.511(8)
C67A C68A 1.404(8)
C68A C69A 1.406(8)
C69A C70A 1.319(9)
C70A C71A 1.363(9)
C2AA C3AA 1.395(8)
C3AA C4AA 1.366(8)
C3AA C5AA 1.524(10)
C5AA C6AA 1.474(15)
C5AA C7AA 1.513(13)
